data_2214391
loop_
_publ_author_name
'Hai-Ping Huang'
'Li-Xia Liu'

_publ_section_title
;Bis(\m-4-benzyl-3,5-diphenylpyrazolato-\k^2^<i>N</i>:<i>N</i>')bis[(4,4'-dimethyl-2,2'-bipyridine-\k^2^<i>N</i>,<i>N</i>')palladium(II)]
 bis(hexafluorophosphate) diethyl ether monosolvate monohydrate
;
_journal_coeditor_code SI2018
_journal_issue 7
_journal_name_full 'Acta Crystallographica Section E'
_journal_page_first m1875
_journal_page_last m1876
_journal_paper_doi 10.1107/S1600536807028401
_journal_volume 63
_journal_year 2007
_chemical_formula_iupac '[Pd2 (C22 H17 N2)2 (C12 H12 N2)2] (P F6)2 , C4 H10 O , H2 O'
_chemical_formula_moiety 'C68 H58 N8 Pd2 2+ , 2F6 P - , C4 H10 O , H2 O'
_chemical_formula_sum 'C72 H70 F12 N8 O2 P2 Pd2'
_chemical_formula_weight 1582.10
_chemical_name_systematic
;
Bis(\m-4-benzyl-3,5-diphenylpyrazolato-\k^2^<i>N</i>:<i>N</i>')bis[(4,4'-\
dimethyl-2,2'-bipyridine-\k^2^<i>N</i>,<i>N</i>')palladium(II)]
bis(hexafluoridophosphate) diethyl ether monosolvate monohydrate
;
_space_group_IT_number 152
_symmetry_cell_setting trigonal
_symmetry_space_group_name_Hall 'P 31 2"'
_symmetry_space_group_name_H-M 'P 31 2 1'
_atom_sites_solution_hydrogens geom
_atom_sites_solution_primary direct
_atom_sites_solution_secondary difmap
_audit_creation_method SHELXL97
_cell_angle_alpha 90.00
_cell_angle_beta 90.00
_cell_angle_gamma 120.00
_cell_formula_units_Z 3
_cell_length_a 22.1138(3)
_cell_length_b 22.1138(3)
_cell_length_c 12.8884(2)
_cell_measurement_reflns_used 9974
_cell_measurement_temperature 291(2)
_cell_measurement_theta_max 27.930
_cell_measurement_theta_min 2.427
_cell_volume 5458.29(13)
_computing_cell_refinement SMART
_computing_data_collection 'SMART (Bruker, 2001)'
_computing_data_reduction 'SAINT-Plus (Bruker, 2001)'
_computing_molecular_graphics SHELXTL
_computing_publication_material SHELXTL
_computing_structure_refinement SHELXTL
_computing_structure_solution 'SHELXTL (Sheldrick, 2001)'
_diffrn_ambient_temperature 291(2)
_diffrn_measured_fraction_theta_full 0.995
_diffrn_measured_fraction_theta_max 0.995
_diffrn_measurement_device_type 'Bruker SMART CCD area-detector'
_diffrn_measurement_method '\f and \w'
_diffrn_radiation_monochromator graphite
_diffrn_radiation_source 'sealed tube'
_diffrn_radiation_type MoK\a
_diffrn_radiation_wavelength 0.71073
_diffrn_reflns_av_R_equivalents 0.0279
_diffrn_reflns_av_sigmaI/netI 0.0268
_diffrn_reflns_limit_h_max 29
_diffrn_reflns_limit_h_min -29
_diffrn_reflns_limit_k_max 29
_diffrn_reflns_limit_k_min -29
_diffrn_reflns_limit_l_max 16
_diffrn_reflns_limit_l_min -16
_diffrn_reflns_number 47040
_diffrn_reflns_theta_full 28.290
_diffrn_reflns_theta_max 28.29
_diffrn_reflns_theta_min 1.06
_diffrn_standards_decay_% <1
_diffrn_standards_interval_count 0
_diffrn_standards_number 0
_exptl_absorpt_coefficient_mu 0.618
_exptl_absorpt_correction_T_max 0.8080
_exptl_absorpt_correction_T_min 0.7556
_exptl_absorpt_correction_type multi-scan
_exptl_absorpt_process_details '(SADABS; Bruker, 2001)'
_exptl_crystal_colour yellow
_exptl_crystal_density_diffrn 1.444
_exptl_crystal_density_method 'not measured'
_exptl_crystal_description block
_exptl_crystal_F_000 2412
_exptl_crystal_size_max 0.48
_exptl_crystal_size_mid 0.42
_exptl_crystal_size_min 0.36
_refine_diff_density_max 1.050
_refine_diff_density_min -0.739
_refine_ls_abs_structure_details 'Flack (1983), with 4168 Friedel pairs'
_refine_ls_abs_structure_Flack -0.02(3)
_refine_ls_extinction_method none
_refine_ls_goodness_of_fit_ref 1.095
_refine_ls_hydrogen_treatment constr
_refine_ls_matrix_type full
_refine_ls_number_parameters 466
_refine_ls_number_reflns 9007
_refine_ls_number_restraints 0
_refine_ls_restrained_S_all 1.095
_refine_ls_R_factor_all 0.0530
_refine_ls_R_factor_gt 0.0449
_refine_ls_shift/su_max 0.001
_refine_ls_shift/su_mean 0.000
_refine_ls_structure_factor_coef Fsqd
_refine_ls_weighting_details 'calc w = 1/[\s^2^(Fo^2^)+(0.0859P)^2^+2.0829P] where P=(Fo^2^+2Fc^2^)/3'
_refine_ls_weighting_scheme calc
_refine_ls_wR_factor_gt 0.1321
_refine_ls_wR_factor_ref 0.1435
_reflns_number_gt 8156
_reflns_number_total 9007
_reflns_threshold_expression I>2\s(I)
_cod_data_source_file si2018.cif
_cod_data_source_block I
_cod_database_code 2214391
_cod_database_fobs_code 2214391

loop_
_symmetry_equiv_pos_as_xyz
'x, y, z'
'-y, x-y, z+1/3'
'-x+y, -x, z+2/3'
'y, x, -z'
'x-y, -y, -z+2/3'
'-x, -x+y, -z+1/3'

loop_
_atom_site_type_symbol
_atom_site_label
_atom_site_fract_x
_atom_site_fract_y
_atom_site_fract_z
_atom_site_U_iso_or_equiv
_atom_site_adp_type
_atom_site_calc_flag
_atom_site_refinement_flags
_atom_site_occupancy
C C1 0.5436(3) 0.8913(3) 1.0360(4) 0.0499(10) Uani d . 1
H H1 0.5219 0.9138 1.0659 0.060 Uiso calc R 1
C C2 0.5767(3) 0.8665(3) 1.0993(4) 0.0590(13) Uani d . 1
H H2 0.5777 0.8732 1.1706 0.071 Uiso calc R 1
C C3 0.6080(3) 0.8319(3) 1.0572(4) 0.0600(13) Uani d . 1
C C4 0.6420(5) 0.8022(5) 1.1256(6) 0.095(3) Uani d . 1
H H4A 0.6909 0.8355 1.1322 0.142 Uiso calc R 1
H H4B 0.6362 0.7600 1.0952 0.142 Uiso calc R 1
H H4C 0.6206 0.7921 1.1929 0.142 Uiso calc R 1
C C5 0.6071(3) 0.8259(3) 0.9514(5) 0.0577(12) Uani d . 1
H H5 0.6284 0.8033 0.9208 0.069 Uiso calc R 1
C C6 0.5751(2) 0.8527(2) 0.8887(4) 0.0439(9) Uani d . 1
C C7 0.5768(2) 0.8544(2) 0.7752(4) 0.0422(9) Uani d . 1
C C8 0.6115(3) 0.8291(3) 0.7153(4) 0.0525(11) Uani d . 1
H H8 0.6319 0.8060 0.7471 0.063 Uiso calc R 1
C C9 0.6160(3) 0.8379(3) 0.6094(4) 0.0580(13) Uani d . 1
C C10 0.6557(5) 0.8132(5) 0.5452(6) 0.089(2) Uani d . 1
H H10A 0.6379 0.7643 0.5576 0.133 Uiso calc R 1
H H10B 0.7042 0.8389 0.5637 0.133 Uiso calc R 1
H H10C 0.6505 0.8204 0.4731 0.133 Uiso calc R 1
C C11 0.5847(3) 0.8732(3) 0.5659(4) 0.0591(13) Uani d . 1
H H11 0.5870 0.8809 0.4947 0.071 Uiso calc R 1
C C12 0.5500(3) 0.8965(3) 0.6292(4) 0.0508(11) Uani d . 1
H H12 0.5295 0.9201 0.5992 0.061 Uiso calc R 1
C C13 0.4209(2) 0.9453(2) 0.6460(4) 0.0422(9) Uani d . 1
C C14 0.3722(2) 0.8706(2) 0.6242(4) 0.0468(10) Uani d . 1
C C15 0.3780(3) 0.8400(3) 0.5326(5) 0.0652(14) Uani d . 1
H H15 0.4128 0.8663 0.4847 0.078 Uiso calc R 1
C C16 0.3309(5) 0.7694(4) 0.5139(7) 0.084(2) Uani d . 1
H H16 0.3354 0.7484 0.4542 0.101 Uiso calc R 1
C C17 0.2784(5) 0.7310(3) 0.5822(7) 0.088(2) Uani d . 1
H H17 0.2472 0.6841 0.5685 0.106 Uiso calc R 1
C C18 0.2716(4) 0.7611(4) 0.6711(8) 0.086(2) Uani d . 1
H H18 0.2352 0.7349 0.7169 0.103 Uiso calc R 1
C C19 0.3187(3) 0.8307(3) 0.6929(5) 0.0620(12) Uani d . 1
H H19 0.3143 0.8506 0.7539 0.074 Uiso calc R 1
C C20 0.4195(2) 0.9389(2) 1.0197(4) 0.0403(9) Uani d . 1
C C21 0.3762(2) 0.8629(2) 1.0408(4) 0.0455(10) Uani d . 1
C C22 0.3518(3) 0.8147(3) 0.9600(5) 0.0589(13) Uani d . 1
H H22 0.3615 0.8299 0.8916 0.071 Uiso calc R 1
C C23 0.3129(3) 0.7436(3) 0.9820(6) 0.0715(17) Uani d . 1
H H23 0.2971 0.7116 0.9278 0.086 Uiso calc R 1
C C24 0.2976(3) 0.7204(3) 1.0813(7) 0.082(2) Uani d . 1
H H24 0.2704 0.6728 1.0944 0.098 Uiso calc R 1
C C25 0.3214(3) 0.7660(4) 1.1609(6) 0.0725(18) Uani d . 1
H H25 0.3114 0.7495 1.2287 0.087 Uiso calc R 1
C C26 0.3609(3) 0.8374(3) 1.1428(5) 0.0591(13) Uani d . 1
H H26 0.3772 0.8683 1.1984 0.071 Uiso calc R 1
C C27 0.4274(2) 1.0032(3) 0.5939(3) 0.0429(8) Uani d . 1
C C28 0.3809(3) 1.0019(3) 0.5084(4) 0.0528(11) Uani d . 1
H H28A 0.3642 0.9587 0.4699 0.063 Uiso calc R 1
H H28B 0.4085 1.0401 0.4613 0.063 Uiso calc R 1
C C29 0.3190(3) 1.0073(2) 0.5424(4) 0.0498(11) Uani d . 1
C C30 0.2880(3) 0.9856(3) 0.6380(5) 0.0644(14) Uani d . 1
H H30 0.3081 0.9699 0.6865 0.077 Uiso calc R 1
C C31 0.2275(4) 0.9864(5) 0.6643(9) 0.096(3) Uani d . 1
H H31 0.2067 0.9696 0.7286 0.115 Uiso calc R 1
C C32 0.1984(5) 1.0118(6) 0.5953(11) 0.117(4) Uani d . 1
H H32 0.1591 1.0145 0.6138 0.140 Uiso calc R 1
C C33 0.2280(5) 1.0335(5) 0.4983(11) 0.108(4) Uani d . 1
H H33 0.2079 1.0494 0.4501 0.130 Uiso calc R 1
C C34 0.2877(4) 1.0314(3) 0.4731(6) 0.0742(19) Uani d . 1
H H34 0.3075 1.0466 0.4078 0.089 Uiso calc R 1
C C35 0.0657(19) 0.0584(18) 0.794(3) 0.282(17) Uani d . 1
H H35A 0.0256 0.0564 0.8277 0.338 Uiso calc R 1
H H35B 0.0548 0.0504 0.7204 0.338 Uiso calc R 1
C C36 0.1279(17) 0.1337(17) 0.806(2) 0.267(14) Uani d . 1
H H36A 0.1342 0.1462 0.8782 0.401 Uiso calc R 1
H H36B 0.1185 0.1654 0.7682 0.401 Uiso calc R 1
H H36C 0.1696 0.1359 0.7795 0.401 Uiso calc R 1
F F1 0.5517(4) 1.0008(4) 0.4557(3) 0.1223(19) Uani d . 1
F F2 0.5204(7) 0.9199(4) 0.3331(6) 0.185(4) Uani d . 1
F F3 0.4871(6) 1.0000 0.3333 0.220(9) Uani d S 1
F F4 0.6205(7) 1.0000 0.3333 0.218(7) Uani d S 1
F F5 0.8020(4) 1.0593(5) 0.8395(10) 0.098(3) Uani d P 0.50
F F6 0.8550(5) 1.0000 0.8333 0.174(5) Uani d S 1
F F7 0.7642(6) 0.9347(7) 0.9591(14) 0.270(7) Uani d . 1
F F8 0.7129(6) 0.9957(7) 0.9187(15) 0.158(6) Uani d P 0.50
F F9 0.8204(7) 1.0540(8) 0.9732(17) 0.173(7) Uani d P 0.50
N N1 0.5419(2) 0.8839(2) 0.9324(3) 0.0409(7) Uani d . 1
N N2 0.5449(2) 0.8865(2) 0.7307(3) 0.0405(7) Uani d . 1
N N3 0.46707(19) 0.96654(19) 0.7249(3) 0.0386(7) Uani d . 1
N N4 0.46601(18) 0.96287(19) 0.9408(3) 0.0384(7) Uani d . 1
O O1 0.0732(17) 0.0000 0.8333 0.290(15) Uani d S 1
O O2 0.2246(11) 0.2246(11) 1.0000 0.332(17) Uani d S 1
H H2A 0.2470 0.2505 0.9373 0.398 Uiso d R 1
P P1 0.55322(12) 1.0000 0.3333 0.0683(6) Uani d S 1
P P2 0.7837(3) 0.9967(3) 0.8965(6) 0.122(2) Uani d P 0.50
Pd Pd1 0.500203(16) 0.921712(16) 0.83157(2) 0.03555(10) Uani d . 1

loop_
_atom_site_aniso_label
_atom_site_aniso_U_11
_atom_site_aniso_U_22
_atom_site_aniso_U_33
_atom_site_aniso_U_12
_atom_site_aniso_U_13
_atom_site_aniso_U_23
C1 0.058(3) 0.064(3) 0.040(2) 0.040(2) 0.004(2) 0.003(2)
C2 0.067(3) 0.078(4) 0.046(3) 0.047(3) 0.000(2) 0.009(3)
C3 0.069(3) 0.071(4) 0.056(3) 0.047(3) 0.001(3) 0.016(3)
C4 0.129(7) 0.135(7) 0.072(4) 0.105(6) 0.011(5) 0.035(5)
C5 0.066(3) 0.063(3) 0.066(3) 0.049(3) 0.003(3) 0.008(3)
C6 0.042(2) 0.041(2) 0.052(3) 0.0235(17) 0.0037(19) 0.0088(19)
C7 0.043(2) 0.042(2) 0.047(2) 0.0253(17) -0.0012(19) -0.0018(18)
C8 0.055(3) 0.057(3) 0.058(3) 0.038(2) 0.000(2) -0.005(2)
C9 0.056(3) 0.068(3) 0.060(3) 0.038(3) 0.000(2) -0.013(2)
C10 0.104(6) 0.130(7) 0.071(4) 0.088(6) -0.001(4) -0.027(4)
C11 0.061(3) 0.079(4) 0.048(3) 0.043(3) 0.003(2) -0.006(3)
C12 0.060(3) 0.065(3) 0.042(2) 0.043(3) 0.001(2) 0.001(2)
C13 0.0375(19) 0.049(2) 0.042(2) 0.0227(18) -0.0035(17) -0.0047(18)
C14 0.045(2) 0.043(2) 0.053(3) 0.0231(18) -0.009(2) -0.0076(19)
C15 0.069(3) 0.066(3) 0.061(3) 0.035(3) -0.011(3) -0.020(3)
C16 0.103(5) 0.066(4) 0.093(5) 0.050(4) -0.031(5) -0.034(4)
C17 0.086(5) 0.048(3) 0.125(7) 0.029(3) -0.038(5) -0.016(4)
C18 0.062(4) 0.050(3) 0.130(7) 0.017(3) -0.003(4) 0.006(4)
C19 0.058(3) 0.051(3) 0.070(3) 0.023(2) 0.002(3) 0.001(3)
C20 0.0340(19) 0.044(2) 0.045(2) 0.0209(17) 0.0018(17) 0.0033(18)
C21 0.0374(19) 0.048(2) 0.056(3) 0.0251(19) 0.0064(18) 0.008(2)
C22 0.054(3) 0.051(3) 0.067(3) 0.024(2) 0.006(3) 0.000(2)
C23 0.060(3) 0.046(3) 0.102(5) 0.022(2) 0.007(3) -0.002(3)
C24 0.054(3) 0.051(3) 0.135(7) 0.022(3) 0.015(4) 0.024(4)
C25 0.059(3) 0.073(4) 0.083(5) 0.031(3) 0.018(3) 0.039(4)
C26 0.051(2) 0.058(3) 0.061(3) 0.023(2) 0.006(2) 0.017(3)
C27 0.0407(19) 0.049(2) 0.041(2) 0.0238(18) -0.0036(17) -0.0006(19)
C28 0.050(2) 0.058(3) 0.044(3) 0.022(2) -0.007(2) 0.003(2)
C29 0.048(2) 0.0312(18) 0.065(3) 0.0159(17) -0.018(2) -0.0006(19)
C30 0.060(3) 0.062(3) 0.080(4) 0.037(3) -0.005(3) 0.000(3)
C31 0.064(4) 0.087(5) 0.141(8) 0.040(4) 0.008(4) -0.011(5)
C32 0.080(5) 0.103(7) 0.196(12) 0.068(5) -0.033(7) -0.033(8)
C33 0.095(6) 0.083(5) 0.173(10) 0.064(5) -0.070(7) -0.025(6)
C34 0.078(4) 0.046(3) 0.098(5) 0.031(3) -0.036(4) 0.002(3)
C35 0.28(3) 0.27(4) 0.29(3) 0.13(3) 0.15(3) 0.00(3)
C36 0.27(3) 0.28(3) 0.33(3) 0.20(3) -0.01(3) -0.09(3)
F1 0.160(5) 0.157(5) 0.047(2) 0.077(4) -0.004(3) 0.002(3)
F2 0.282(12) 0.118(5) 0.138(6) 0.087(6) 0.020(6) 0.015(5)
F3 0.197(9) 0.37(3) 0.149(10) 0.186(14) 0.000(6) 0.000(12)
F4 0.188(8) 0.30(2) 0.200(12) 0.152(11) 0.013(7) 0.026(13)
F5 0.050(4) 0.068(5) 0.160(10) 0.016(4) 0.000(5) 0.007(5)
F6 0.110(5) 0.099(6) 0.309(16) 0.049(3) 0.009(4) 0.018(8)
F7 0.150(8) 0.208(11) 0.42(2) 0.066(9) -0.013(11) 0.086(12)
F8 0.088(7) 0.095(8) 0.291(19) 0.045(6) 0.021(9) 0.024(10)
F9 0.097(8) 0.120(10) 0.28(2) 0.040(8) 0.038(11) 0.061(12)
N1 0.0424(18) 0.0435(18) 0.0425(19) 0.0258(15) 0.0024(16) 0.0035(16)
N2 0.0427(18) 0.0451(18) 0.0409(19) 0.0273(15) 0.0031(15) 0.0001(16)
N3 0.0353(16) 0.0387(17) 0.0426(19) 0.0192(14) -0.0027(14) -0.0017(15)
N4 0.0343(16) 0.0369(16) 0.046(2) 0.0195(13) 0.0048(15) 0.0013(15)
O1 0.29(3) 0.30(4) 0.28(3) 0.15(2) 0.025(15) 0.05(3)
O2 0.278(18) 0.278(18) 0.29(3) 0.03(3) 0.056(16) -0.056(16)
P1 0.0776(11) 0.0938(17) 0.0389(10) 0.0469(8) 0.0025(5) 0.0049(10)
P2 0.061(2) 0.078(3) 0.219(7) 0.029(2) 0.013(3) 0.010(4)
Pd1 0.03531(15) 0.03791(16) 0.03836(16) 0.02200(12) 0.00096(12) 0.00067(12)

loop_
_atom_type_symbol
_atom_type_description
_atom_type_scat_dispersion_real
_atom_type_scat_dispersion_imag
_atom_type_scat_source
C C 0.0033 0.0016 'International Tables Vol C Tables 4.2.6.8 and 6.1.1.4'
H H 0.0000 0.0000 'International Tables Vol C Tables 4.2.6.8 and 6.1.1.4'
N N 0.0061 0.0033 'International Tables Vol C Tables 4.2.6.8 and 6.1.1.4'
F F 0.0171 0.0103 'International Tables Vol C Tables 4.2.6.8 and 6.1.1.4'
P P 0.1023 0.0942 'International Tables Vol C Tables 4.2.6.8 and 6.1.1.4'
Pd Pd -0.9988 1.0072 'International Tables Vol C Tables 4.2.6.8 and 6.1.1.4'

loop_
_geom_angle_atom_site_label_1
_geom_angle_atom_site_label_2
_geom_angle_atom_site_label_3
_geom_angle_site_symmetry_1
_geom_angle_site_symmetry_3
_geom_angle
_geom_angle_publ_flag
N1 C1 C2 . . 121.9(4) ?
N1 C1 H1 . . 119.0 ?
C2 C1 H1 . . 119.0 ?
C3 C2 C1 . . 120.2(5) ?
C3 C2 H2 . . 119.9 ?
C1 C2 H2 . . 119.9 ?
C5 C3 C2 . . 117.3(5) ?
C5 C3 C4 . . 121.8(5) ?
C2 C3 C4 . . 120.9(6) ?
C3 C4 H4A . . 109.5 ?
C3 C4 H4B . . 109.5 ?
H4A C4 H4B . . 109.5 ?
C3 C4 H4C . . 109.5 ?
H4A C4 H4C . . 109.5 ?
H4B C4 H4C . . 109.5 ?
C3 C5 C6 . . 121.6(5) ?
C3 C5 H5 . . 119.2 ?
C6 C5 H5 . . 119.2 ?
N1 C6 C5 . . 119.8(5) ?
N1 C6 C7 . . 114.6(4) ?
C5 C6 C7 . . 125.5(4) ?
N2 C7 C8 . . 121.0(4) ?
N2 C7 C6 . . 115.0(4) ?
C8 C7 C6 . . 124.0(4) ?
C9 C8 C7 . . 120.7(5) ?
C9 C8 H8 . . 119.7 ?
C7 C8 H8 . . 119.7 ?
C8 C9 C11 . . 117.2(5) ?
C8 C9 C10 . . 120.8(6) ?
C11 C9 C10 . . 121.9(6) ?
C9 C10 H10A . . 109.5 ?
C9 C10 H10B . . 109.5 ?
H10A C10 H10B . . 109.5 ?
C9 C10 H10C . . 109.5 ?
H10A C10 H10C . . 109.5 ?
H10B C10 H10C . . 109.5 ?
C12 C11 C9 . . 119.6(5) ?
C12 C11 H11 . . 120.2 ?
C9 C11 H11 . . 120.2 ?
N2 C12 C11 . . 122.6(5) ?
N2 C12 H12 . . 118.7 ?
C11 C12 H12 . . 118.7 ?
N3 C13 C27 . . 109.4(4) ?
N3 C13 C14 . . 122.2(4) ?
C27 C13 C14 . . 128.4(4) ?
C19 C14 C15 . . 119.2(5) ?
C19 C14 C13 . . 120.1(5) ?
C15 C14 C13 . . 120.6(5) ?
C14 C15 C16 . . 119.2(7) ?
C14 C15 H15 . . 120.4 ?
C16 C15 H15 . . 120.4 ?
C17 C16 C15 . . 120.8(7) ?
C17 C16 H16 . . 119.6 ?
C15 C16 H16 . . 119.6 ?
C16 C17 C18 . . 120.2(6) ?
C16 C17 H17 . . 119.9 ?
C18 C17 H17 . . 119.9 ?
C17 C18 C19 . . 120.2(7) ?
C17 C18 H18 . . 119.9 ?
C19 C18 H18 . . 119.9 ?
C14 C19 C18 . . 120.3(6) ?
C14 C19 H19 . . 119.9 ?
C18 C19 H19 . . 119.9 ?
N4 C20 C27 . 5_676 108.2(4) ?
N4 C20 C21 . . 121.0(4) ?
C27 C20 C21 5_676 . 130.7(4) ?
C22 C21 C26 . . 117.9(5) ?
C22 C21 C20 . . 120.9(5) ?
C26 C21 C20 . . 121.1(5) ?
C21 C22 C23 . . 119.8(6) ?
C21 C22 H22 . . 120.1 ?
C23 C22 H22 . . 120.1 ?
C24 C23 C22 . . 121.0(7) ?
C24 C23 H23 . . 119.5 ?
C22 C23 H23 . . 119.5 ?
C25 C24 C23 . . 120.4(6) ?
C25 C24 H24 . . 119.8 ?
C23 C24 H24 . . 119.8 ?
C24 C25 C26 . . 120.6(6) ?
C24 C25 H25 . . 119.7 ?
C26 C25 H25 . . 119.7 ?
C25 C26 C21 . . 120.2(6) ?
C25 C26 H26 . . 119.9 ?
C21 C26 H26 . . 119.9 ?
C13 C27 C20 . 5_676 105.0(4) ?
C13 C27 C28 . . 125.7(4) ?
C20 C27 C28 5_676 . 129.0(4) ?
C27 C28 C29 . . 115.5(4) ?
C27 C28 H28A . . 108.4 ?
C29 C28 H28A . . 108.4 ?
C27 C28 H28B . . 108.4 ?
C29 C28 H28B . . 108.4 ?
H28A C28 H28B . . 107.5 ?
C30 C29 C34 . . 116.9(6) ?
C30 C29 C28 . . 123.3(5) ?
C34 C29 C28 . . 119.6(6) ?
C29 C30 C31 . . 122.0(7) ?
C29 C30 H30 . . 119.0 ?
C31 C30 H30 . . 119.0 ?
C32 C31 C30 . . 120.0(10) ?
C32 C31 H31 . . 120.0 ?
C30 C31 H31 . . 120.0 ?
C31 C32 C33 . . 119.3(8) ?
C31 C32 H32 . . 120.4 ?
C33 C32 H32 . . 120.4 ?
C34 C33 C32 . . 119.8(7) ?
C34 C33 H33 . . 120.1 ?
C32 C33 H33 . . 120.1 ?
C33 C34 C29 . . 121.9(8) ?
C33 C34 H34 . . 119.0 ?
C29 C34 H34 . . 119.0 ?
O1 C35 C36 . . 119(4) ?
O1 C35 H35A . . 107.7 ?
C36 C35 H35A . . 107.7 ?
O1 C35 H35B . . 107.7 ?
C36 C35 H35B . . 107.7 ?
H35A C35 H35B . . 107.1 ?
C35 C36 H36A . . 109.5 ?
C35 C36 H36B . . 109.5 ?
H36A C36 H36B . . 109.5 ?
C35 C36 H36C . . 109.5 ?
H36A C36 H36C . . 109.5 ?
H36B C36 H36C . . 109.5 ?
F3 P1 F4 . . 180.000(4) ?
F3 P1 F2 . . 95.9(5) ?
F4 P1 F2 . . 84.1(5) ?
F3 P1 F2 . 5_675 95.9(5) ?
F4 P1 F2 . 5_675 84.1(5) ?
F2 P1 F2 . 5_675 168.1(10) ?
F3 P1 F1 . 5_675 88.5(3) ?
F4 P1 F1 . 5_675 91.5(3) ?
F2 P1 F1 . 5_675 89.5(4) ?
F2 P1 F1 5_675 5_675 90.8(4) ?
F3 P1 F1 . . 88.5(3) ?
F4 P1 F1 . . 91.5(3) ?
F2 P1 F1 . . 90.8(4) ?
F2 P1 F1 5_675 . 89.5(4) ?
F1 P1 F1 5_675 . 177.0(6) ?
F5 P2 F5 5_676 . 105.5(7) ?
F5 P2 F7 5_676 . 76.7(8) ?
F5 P2 F7 . . 177.0(10) ?
F5 P2 F9 5_676 . 174.8(8) ?
F5 P2 F9 . . 75.4(8) ?
F7 P2 F9 . . 102.3(11) ?
F5 P2 F8 5_676 . 84.6(8) ?
F5 P2 F8 . . 84.6(7) ?
F7 P2 F8 . . 93.6(8) ?
F9 P2 F8 . . 90.4(9) ?
F5 P2 P2 5_676 5_676 55.5(6) ?
F5 P2 P2 . 5_676 54.8(6) ?
F7 P2 P2 . 5_676 128.0(10) ?
F9 P2 P2 . 5_676 127.2(8) ?
F8 P2 P2 . 5_676 100.4(7) ?
F5 P2 F6 5_676 . 85.0(5) ?
F5 P2 F6 . . 84.7(5) ?
F7 P2 F6 . . 97.7(7) ?
F9 P2 F6 . . 100.2(6) ?
F8 P2 F6 . . 162.5(9) ?
P2 P2 F6 5_676 . 62.1(3) ?
P2 F5 P2 5_676 . 69.7(7) ?
P2 F6 P2 5_676 . 55.9(6) ?
C1 N1 C6 . . 119.0(4) ?
C1 N1 Pd1 . . 125.9(3) ?
C6 N1 Pd1 . . 115.0(3) ?
C12 N2 C7 . . 118.8(4) ?
C12 N2 Pd1 . . 126.4(3) ?
C7 N2 Pd1 . . 114.5(3) ?
C13 N3 N4 . 5_676 108.4(3) ?
C13 N3 Pd1 . . 137.3(3) ?
N4 N3 Pd1 5_676 . 114.1(3) y
N3 N4 C20 5_676 . 109.0(3) ?
N3 N4 Pd1 5_676 . 113.9(3) y
C20 N4 Pd1 . . 137.0(3) ?
C35 O1 C35 . 5_556 113(4) ?
H2A O2 H2A . 4_557 113.30(10) ?
N1 Pd1 N2 . . 80.80(10) y
N1 Pd1 N4 . . 95.20(10) ?
N2 Pd1 N4 . . 173.5(2) ?
N1 Pd1 N3 . . 174.7(2) ?
N2 Pd1 N3 . . 96.80(10) ?
N4 Pd1 N3 . . 86.80(10) y
N1 Pd1 Pd1 . 5_676 110.59(12) ?
N2 Pd1 Pd1 . 5_676 110.18(11) ?
N4 Pd1 Pd1 . 5_676 66.34(11) ?
N3 Pd1 Pd1 . 5_676 65.68(11) ?

loop_
_geom_bond_atom_site_label_1
_geom_bond_atom_site_label_2
_geom_bond_site_symmetry_2
_geom_bond_distance
_geom_bond_publ_flag
C1 N1 . 1.343(6) ?
C1 C2 . 1.378(7) ?
C1 H1 . 0.9300 ?
C2 C3 . 1.375(8) ?
C2 H2 . 0.9300 ?
C3 C5 . 1.370(8) ?
C3 C4 . 1.506(7) ?
C4 H4A . 0.9600 ?
C4 H4B . 0.9600 ?
C4 H4C . 0.9600 ?
C5 C6 . 1.388(6) ?
C5 H5 . 0.9300 ?
C6 N1 . 1.356(6) ?
C6 C7 . 1.464(7) ?
C7 N2 . 1.355(5) ?
C7 C8 . 1.387(6) ?
C8 C9 . 1.375(8) ?
C8 H8 . 0.9300 ?
C9 C11 . 1.394(8) ?
C9 C10 . 1.495(8) ?
C10 H10A . 0.9600 ?
C10 H10B . 0.9600 ?
C10 H10C . 0.9600 ?
C11 C12 . 1.384(7) ?
C11 H11 . 0.9300 ?
C12 N2 . 1.321(6) ?
C12 H12 . 0.9300 ?
C13 N3 . 1.349(6) ?
C13 C27 . 1.388(7) ?
C13 C14 . 1.480(6) ?
C14 C19 . 1.385(8) ?
C14 C15 . 1.397(8) ?
C15 C16 . 1.398(10) ?
C15 H15 . 0.9300 ?
C16 C17 . 1.362(12) ?
C16 H16 . 0.9300 ?
C17 C18 . 1.372(12) ?
C17 H17 . 0.9300 ?
C18 C19 . 1.389(9) ?
C18 H18 . 0.9300 ?
C19 H19 . 0.9300 ?
C20 N4 . 1.352(6) ?
C20 C27 5_676 1.409(6) ?
C20 C21 . 1.484(6) ?
C21 C22 . 1.392(8) ?
C21 C26 . 1.403(7) ?
C22 C23 . 1.392(8) ?
C22 H22 . 0.9300 ?
C23 C24 . 1.356(11) ?
C23 H23 . 0.9300 ?
C24 C25 . 1.348(12) ?
C24 H24 . 0.9300 ?
C25 C26 . 1.390(9) ?
C25 H25 . 0.9300 ?
C26 H26 . 0.9300 ?
C27 C20 5_676 1.409(6) ?
C27 C28 . 1.497(6) ?
C28 C29 . 1.499(8) ?
C28 H28A . 0.9700 ?
C28 H28B . 0.9700 ?
C29 C30 . 1.375(9) ?
C29 C34 . 1.389(7) ?
C30 C31 . 1.387(9) ?
C30 H30 . 0.9300 ?
C31 C32 . 1.373(14) ?
C31 H31 . 0.9300 ?
C32 C33 . 1.382(16) ?
C32 H32 . 0.9300 ?
C33 C34 . 1.382(13) ?
C33 H33 . 0.9300 ?
C34 H34 . 0.9300 ?
C35 O1 . 1.47(4) ?
C35 C36 . 1.55(4) ?
C35 H35A . 0.9700 ?
C35 H35B . 0.9700 ?
C36 H36A . 0.9600 ?
C36 H36B . 0.9600 ?
C36 H36C . 0.9600 ?
P1 F3 . 1.462(15) ?
P1 F4 . 1.489(15) ?
P1 F2 . 1.542(8) ?
P1 F2 5_675 1.542(8) ?
P1 F1 5_675 1.577(4) ?
P1 F1 . 1.577(4) ?
P2 F5 5_676 1.425(13) ?
P2 F5 . 1.436(12) ?
P2 F7 . 1.458(13) ?
P2 F9 . 1.49(2) ?
P2 F8 . 1.582(13) ?
P2 P2 5_676 1.634(15) ?
P2 F6 . 1.744(11) ?
F5 P2 5_676 1.425(12) ?
F6 P2 5_676 1.744(11) ?
N1 Pd1 . 2.002(3) y
N2 Pd1 . 2.010(3) y
N3 N4 5_676 1.352(5) y
N3 Pd1 . 2.033(3) y
N4 N3 5_676 1.352(5) ?
N4 Pd1 . 2.017(3) y
O1 C35 5_556 1.47(4) ?
O2 H2A . 0.9713 ?
Pd1 Pd1 5_676 2.9989(6) y

loop_
_geom_hbond_atom_site_label_D
_geom_hbond_atom_site_label_H
_geom_hbond_atom_site_label_A
_geom_hbond_site_symmetry_A
_geom_hbond_distance_DH
_geom_hbond_distance_HA
_geom_hbond_distance_DA
_geom_hbond_angle_DHA
C1 H1 F1 5_676 0.93 2.50 3.228(8) 135
C12 H12 F1 . 0.93 2.44 3.200(8) 139
C36 H36A O2 . 0.96 2.45 3.25(3) 141
C36 H36B F7 3_564 0.96 2.31 3.04(4) 133
C36 H36C F9 3_564 0.96 2.19 2.95(3) 135

loop_
_geom_torsion_atom_site_label_1
_geom_torsion_atom_site_label_2
_geom_torsion_atom_site_label_3
_geom_torsion_atom_site_label_4
_geom_torsion_site_symmetry_1
_geom_torsion_site_symmetry_4
_geom_torsion
N1 C1 C2 C3 . . -1.2(10)
C1 C2 C3 C5 . . 2.4(10)
C1 C2 C3 C4 . . -177.7(7)
C2 C3 C5 C6 . . -0.8(9)
C4 C3 C5 C6 . . 179.3(7)
C3 C5 C6 N1 . . -2.0(9)
C3 C5 C6 C7 . . 174.2(6)
N1 C6 C7 N2 . . -0.3(6)
C5 C6 C7 N2 . . -176.6(5)
N1 C6 C7 C8 . . 176.2(5)
C5 C6 C7 C8 . . -0.2(8)
N2 C7 C8 C9 . . 1.9(8)
C6 C7 C8 C9 . . -174.3(5)
C7 C8 C9 C11 . . 0.2(8)
C7 C8 C9 C10 . . 177.6(6)
C8 C9 C11 C12 . . -1.0(9)
C10 C9 C11 C12 . . -178.4(6)
C9 C11 C12 N2 . . -0.3(9)
N3 C13 C14 C19 . . 68.4(6)
C27 C13 C14 C19 . . -111.3(6)
N3 C13 C14 C15 . . -114.1(6)
C27 C13 C14 C15 . . 66.2(7)
C19 C14 C15 C16 . . -1.9(9)
C13 C14 C15 C16 . . -179.4(6)
C14 C15 C16 C17 . . 2.1(11)
C15 C16 C17 C18 . . -0.6(12)
C16 C17 C18 C19 . . -1.0(12)
C15 C14 C19 C18 . . 0.3(9)
C13 C14 C19 C18 . . 177.9(6)
C17 C18 C19 C14 . . 1.2(11)
N4 C20 C21 C22 . . -35.4(7)
C27 C20 C21 C22 5_676 . 147.6(5)
N4 C20 C21 C26 . . 142.2(5)
C27 C20 C21 C26 5_676 . -34.9(7)
C26 C21 C22 C23 . . 0.7(8)
C20 C21 C22 C23 . . 178.3(5)
C21 C22 C23 C24 . . 0.7(9)
C22 C23 C24 C25 . . -1.7(10)
C23 C24 C25 C26 . . 1.3(10)
C24 C25 C26 C21 . . 0.1(9)
C22 C21 C26 C25 . . -1.1(8)
C20 C21 C26 C25 . . -178.7(5)
N3 C13 C27 C20 . 5_676 -0.3(5)
C14 C13 C27 C20 . 5_676 179.4(5)
N3 C13 C27 C28 . . -173.6(4)
C14 C13 C27 C28 . . 6.1(8)
C13 C27 C28 C29 . . 90.3(6)
C20 C27 C28 C29 5_676 . -81.4(6)
C27 C28 C29 C30 . . -27.2(7)
C27 C28 C29 C34 . . 156.9(5)
C34 C29 C30 C31 . . 1.1(9)
C28 C29 C30 C31 . . -175.0(6)
C29 C30 C31 C32 . . -2.5(12)
C30 C31 C32 C33 . . 3.0(14)
C31 C32 C33 C34 . . -2.2(14)
C32 C33 C34 C29 . . 0.8(12)
C30 C29 C34 C33 . . -0.2(9)
C28 C29 C34 C33 . . 176.0(6)
F5 P2 F5 P2 5_676 5_676 -23.9(8)
F9 P2 F5 P2 . 5_676 161.4(7)
F8 P2 F5 P2 . 5_676 -106.8(8)
F6 P2 F5 P2 . 5_676 59.4(4)
F5 P2 F6 P2 5_676 5_676 53.3(5)
F5 P2 F6 P2 . 5_676 -52.8(5)
F7 P2 F6 P2 . 5_676 129.1(9)
F9 P2 F6 P2 . 5_676 -126.9(8)
F8 P2 F6 P2 . 5_676 -0.5(18)
C2 C1 N1 C6 . . -1.7(8)
C2 C1 N1 Pd1 . . -176.6(4)
C5 C6 N1 C1 . . 3.3(7)
C7 C6 N1 C1 . . -173.3(4)
C5 C6 N1 Pd1 . . 178.7(4)
C7 C6 N1 Pd1 . . 2.1(5)
C11 C12 N2 C7 . . 2.4(8)
C11 C12 N2 Pd1 . . 176.8(4)
C8 C7 N2 C12 . . -3.2(7)
C6 C7 N2 C12 . . 173.4(4)
C8 C7 N2 Pd1 . . -178.3(4)
C6 C7 N2 Pd1 . . -1.7(5)
C27 C13 N3 N4 . 5_676 0.6(5)
C14 C13 N3 N4 . 5_676 -179.1(4)
C27 C13 N3 Pd1 . . -173.7(3)
C14 C13 N3 Pd1 . . 6.6(7)
C27 C20 N4 N3 5_676 5_676 0.5(5)
C21 C20 N4 N3 . 5_676 -177.2(4)
C27 C20 N4 Pd1 5_676 . 175.6(3)
C21 C20 N4 Pd1 . . -2.0(7)
C36 C35 O1 C35 . 5_556 147(3)
C1 N1 Pd1 N2 . . 172.7(5)
C6 N1 Pd1 N2 . . -2.4(3)
C1 N1 Pd1 N4 . . -2.1(4)
C6 N1 Pd1 N4 . . -177.2(3)
C1 N1 Pd1 Pd1 . 5_676 64.5(4)
C6 N1 Pd1 Pd1 . 5_676 -110.6(3)
C12 N2 Pd1 N1 . . -172.4(5)
C7 N2 Pd1 N1 . . 2.2(3)
C12 N2 Pd1 N3 . . 2.8(5)
C7 N2 Pd1 N3 . . 177.4(3)
C12 N2 Pd1 Pd1 . 5_676 -63.7(4)
C7 N2 Pd1 Pd1 . 5_676 110.9(3)
N3 N4 Pd1 N1 5_676 . 111.1(3)
C20 N4 Pd1 N1 . . -63.9(5)
N3 N4 Pd1 N3 5_676 . -63.9(3)
C20 N4 Pd1 N3 . . 121.1(4)
N3 N4 Pd1 Pd1 5_676 5_676 0.9(2)
C20 N4 Pd1 Pd1 . 5_676 -174.1(5)
C13 N3 Pd1 N2 . . 65.8(5)
N4 N3 Pd1 N2 5_676 . -108.3(3)
C13 N3 Pd1 N4 . . -119.6(5)
N4 N3 Pd1 N4 5_676 . 66.3(3)
C13 N3 Pd1 Pd1 . 5_676 174.9(5)
N4 N3 Pd1 Pd1 5_676 5_676 0.9(2)
